data_9004012
loop_
_publ_author_name
'Gatta, G. D.'
'Nestola, F.'
'Ballaran, T. B.'

_publ_section_title
;
 Elastic behavior, phase transition, and pressure induced
 structural evolution of analcime
 Sample: P = 1.23 GPa
;
_journal_name_full 'American Mineralogist'
_journal_page_first 568
_journal_page_last 578
_journal_paper_doi 10.2138/am.2006.1994
_journal_volume 91
_journal_year 2006
_chemical_compound_source 'Su Marralzu, Sardinia, Italy'
_chemical_formula_sum 'Al1.806 H4 Na1.71 O14 Si4.194'
_chemical_name_mineral Analcime
_space_group_IT_number 2
_symmetry_space_group_name_Hall '-P 1'
_symmetry_space_group_name_H-M 'P -1'
_cell_angle_alpha 89.600
_cell_angle_beta 89.162
_cell_angle_gamma 90.798
_cell_formula_units_Z 8
_cell_length_a 13.5574
_cell_length_b 13.5119
_cell_length_c 13.5082
_cell_volume 2473.948
_database_code_amcsd 0004136
_diffrn_ambient_pressure 1.23e+06
_exptl_crystal_density_diffrn 2.330
_cod_original_formula_sum 'Na1.71 (Si4.194 Al1.806) O14 H4'
_cod_database_code 9004012

loop_
_space_group_symop_operation_xyz
x,y,z
-x,-y,-z

loop_
_atom_site_label
_atom_site_fract_x
_atom_site_fract_y
_atom_site_fract_z
_atom_site_occupancy
_atom_site_U_iso_or_equiv
_atom_site_type_symbol
_atom_site_attached_hydrogens
Na1 0.63100 0.49900 0.72900 0.57000 0.04700 Na 0
Na2 0.14500 0.96500 0.27400 0.57000 0.04700 Na 0
Na3 0.86400 0.48400 0.22900 0.57000 0.04700 Na 0
Na4 0.58800 0.99100 0.21300 0.57000 0.04700 Na 0
Na5 0.73500 0.62500 0.49500 0.57000 0.04700 Na 0
Na6 0.76700 0.84900 0.99700 0.57000 0.04700 Na 0
Na7 0.26300 0.86000 0.50100 0.57000 0.04700 Na 0
Na8 0.76300 0.35300 0.00200 0.57000 0.04700 Na 0
Na9 0.48300 0.77100 0.61800 0.57000 0.04700 Na 0
Na10 0.99600 0.25800 0.12100 0.57000 0.04700 Na 0
Na11 0.01700 0.74200 0.38400 0.57000 0.04700 Na 0
Na12 0.49200 0.75400 0.11800 0.57000 0.04700 Na 0
Si1 0.62800 0.65400 0.89500 0.69900 0.00230 Si 0
Al1 0.62800 0.65400 0.89500 0.30100 0.00230 Al 0
Si2 0.87600 0.83900 0.58300 0.69900 0.00230 Si 0
Al2 0.87600 0.83900 0.58300 0.30100 0.00230 Al 0
Si3 0.84900 0.68500 0.09700 0.69900 0.00230 Si 0
Al3 0.84900 0.68500 0.09700 0.30100 0.00230 Al 0
Si4 0.62500 0.84500 0.40200 0.69900 0.00230 Si 0
Al4 0.62500 0.84500 0.40200 0.30100 0.00230 Al 0
Si5 0.88900 0.63400 0.66800 0.69900 0.00230 Si 0
Al5 0.88900 0.63400 0.66800 0.30100 0.00230 Al 0
Si6 0.60700 0.86900 0.83400 0.69900 0.00230 Si 0
Al6 0.60700 0.86900 0.83400 0.30100 0.00230 Al 0
Si7 0.58000 0.61900 0.35200 0.69900 0.00230 Si 0
Al7 0.58000 0.61900 0.35200 0.30100 0.00230 Al 0
Si8 0.91500 0.89400 0.17700 0.69900 0.00230 Si 0
Al8 0.91500 0.89400 0.17700 0.30100 0.00230 Al 0
Si9 0.62100 0.15700 0.08800 0.69900 0.00230 Si 0
Al9 0.62100 0.15700 0.08800 0.30100 0.00230 Al 0
Si10 0.10400 0.64300 0.58400 0.69900 0.00230 Si 0
Al10 0.10400 0.64300 0.58400 0.30100 0.00230 Al 0
Si11 0.88000 0.17500 0.90500 0.69900 0.00230 Si 0
Al11 0.88000 0.17500 0.90500 0.30100 0.00230 Al 0
Si12 0.62900 0.33600 0.57500 0.69900 0.00230 Si 0
Al12 0.62900 0.33600 0.57500 0.30100 0.00230 Al 0
Si13 0.08400 0.86000 0.66900 0.69900 0.00230 Si 0
Al13 0.08400 0.86000 0.66900 0.30100 0.00230 Al 0
Si14 0.58600 0.37300 0.14900 0.69900 0.00230 Si 0
Al14 0.58600 0.37300 0.14900 0.30100 0.00230 Al 0
Si15 0.41800 0.87500 0.34300 0.69900 0.00230 Si 0
Al15 0.41800 0.87500 0.34300 0.30100 0.00230 Al 0
Si16 0.93800 0.39200 0.83700 0.69900 0.00230 Si 0
Al16 0.93800 0.39200 0.83700 0.30100 0.00230 Al 0
Si17 0.67200 0.90900 0.61200 0.69900 0.00230 Si 0
Al17 0.67200 0.90900 0.61200 0.30100 0.00230 Al 0
Si18 0.85100 0.59500 0.88200 0.69900 0.00230 Si 0
Al18 0.85100 0.59500 0.88200 0.30100 0.00230 Al 0
Si19 0.85100 0.92200 0.37700 0.69900 0.00230 Si 0
Al19 0.85100 0.92200 0.37700 0.30100 0.00230 Al 0
Si20 0.62900 0.60800 0.11400 0.69900 0.00230 Si 0
Al20 0.62900 0.60800 0.11400 0.30100 0.00230 Al 0
Si21 0.68100 0.42100 0.35600 0.69900 0.00230 Si 0
Al21 0.68100 0.42100 0.35600 0.30100 0.00230 Al 0
Si22 0.81700 0.09800 0.12300 0.69900 0.00230 Si 0
Al22 0.81700 0.09800 0.12300 0.30100 0.00230 Al 0
Si23 0.82300 0.41600 0.63400 0.69900 0.00230 Si 0
Al23 0.82300 0.41600 0.63400 0.30100 0.00230 Al 0
Si24 0.33900 0.90900 0.13400 0.69900 0.00230 Si 0
Al24 0.33900 0.90900 0.13400 0.30100 0.00230 Al 0
O1 0.62500 0.84900 0.71300 1.00000 0.00600 O 0
O2 0.89400 0.65900 0.78900 1.00000 0.00600 O 0
O3 0.92600 0.88100 0.29800 1.00000 0.00600 O 0
O4 0.58200 0.62600 0.22900 1.00000 0.00600 O 0
O5 0.36900 0.63400 0.73800 1.00000 0.00600 O 0
O6 0.88700 0.15100 0.21300 1.00000 0.00600 O 0
O7 0.10700 0.62600 0.27700 1.00000 0.00600 O 0
O8 0.41600 0.86800 0.21900 1.00000 0.00600 O 0
O9 0.60800 0.85900 0.52500 1.00000 0.00600 O 0
O10 0.86300 0.66700 0.97800 1.00000 0.00600 O 0
O11 0.89400 0.85400 0.46600 1.00000 0.00600 O 0
O12 0.58600 0.64300 0.00700 1.00000 0.00600 O 0
O13 0.34700 0.64600 0.54400 1.00000 0.00600 O 0
O14 0.85600 0.15400 0.02200 1.00000 0.00600 O 0
O15 0.12000 0.61200 0.46900 1.00000 0.00600 O 0
O16 0.39100 0.88300 0.02600 1.00000 0.00600 O 0
O17 0.72600 0.58300 0.88400 1.00000 0.00600 O 0
O18 0.78700 0.90800 0.63100 1.00000 0.00600 O 0
O19 0.74500 0.62800 0.13100 1.00000 0.00600 O 0
O20 0.73300 0.88700 0.35900 1.00000 0.00600 O 0
O21 0.70700 0.10900 0.15500 1.00000 0.00600 O 0
O22 0.19600 0.58400 0.64400 1.00000 0.00600 O 0
O23 0.77800 0.12200 0.86300 1.00000 0.00600 O 0
O24 0.71300 0.36200 0.66000 1.00000 0.00600 O 0
O25 0.36100 0.97400 0.38000 1.00000 0.00600 O 0
O26 0.88200 0.47900 0.89700 1.00000 0.00600 O 0
O27 0.85900 0.04300 0.38900 1.00000 0.00600 O 0
O28 0.62100 0.48200 0.09700 1.00000 0.00600 O 0
O29 0.65600 0.53400 0.38900 1.00000 0.00600 O 0
O30 0.85700 0.98600 0.13200 1.00000 0.00600 O 0
O31 0.81500 0.53900 0.63500 1.00000 0.00600 O 0
O32 0.66500 0.96800 0.87200 1.00000 0.00600 O 0
O33 0.83900 0.72600 0.60800 1.00000 0.00600 O 0
O34 0.65900 0.77200 0.88300 1.00000 0.00600 O 0
O35 0.62200 0.72500 0.39500 1.00000 0.00600 O 0
O36 0.85800 0.79800 0.13400 1.00000 0.00600 O 0
O37 0.12300 0.76300 0.60600 1.00000 0.00600 O 0
O38 0.62000 0.27900 0.07900 1.00000 0.00600 O 0
O39 0.59100 0.22100 0.58300 1.00000 0.00600 O 0
O40 0.88400 0.29600 0.89700 1.00000 0.00600 O 0
O41 0.53200 0.62400 0.82600 1.00000 0.00600 O 0
O42 0.96300 0.87200 0.66200 1.00000 0.00600 O 0
O43 0.06200 0.38100 0.84600 1.00000 0.00600 O 0
O44 0.53600 0.90800 0.35900 1.00000 0.00600 O 0
O45 0.48400 0.87700 0.85300 1.00000 0.00600 O 0
O46 0.99700 0.60400 0.62800 1.00000 0.00600 O 0
O47 0.03100 0.88800 0.13800 1.00000 0.00600 O 0
O48 0.53200 0.40500 0.60400 1.00000 0.00600 O 0
Wat1 0.60300 0.65000 0.60700 1.00000 0.04700 O 2
Wat2 0.09900 0.07900 0.11900 1.00000 0.04700 O 2
Wat3 0.86700 0.63700 0.36900 1.00000 0.04700 O 2
Wat4 0.60600 0.88000 0.10900 1.00000 0.04700 O 2
Wat5 0.38500 0.92100 0.63700 1.00000 0.04700 O 2
Wat6 0.87400 0.35900 0.13400 1.00000 0.04700 O 2
Wat7 0.15800 0.84300 0.35700 1.00000 0.04700 O 2
Wat8 0.65400 0.38000 0.86100 1.00000 0.04700 O 2

loop_
_cod_changelog_entry_id
_cod_changelog_entry_author
_cod_changelog_entry_date
_cod_changelog_entry_text
1
;cod-tools version 3.8.0
Id: cif_guess_AMCSD_atom_types 9581 2023-05-17 12:35:41Z saulius
;
2023-05-23T09:13:49+03:00
;Derived atom types and hydrogen counts
from atom names that follow the AMCSD naming convention
(Wat == water, O-H == hydroxyl).
;

loop_
_cod_related_entry_id
_cod_related_entry_database
_cod_related_entry_code
1 AMCSD 0004136
